data_7710433
loop_
_publ_author_name
'Wang, Dan'
'Zhang, Yunxi'
'Liu, Qian'
'Zhang, Bingbing'
'Yang, Daqing'
'Wang, Ying'

_publ_section_title
;
 Band gap modulation and nonlinear optical properties of quaternary
 tellurates Li<sub>2</sub>GeTeO<sub>6</sub>.
;
_journal_name_full 'Dalton transactions (Cambridge, England : 2003)'
_journal_paper_doi 10.1039/d2dt01320g
_journal_year 2022
_chemical_absolute_configuration ad
_chemical_formula_moiety Li2GeTeO6
_chemical_formula_sum 'Ge Li2 O6 Te'
_chemical_formula_weight 310.07
_space_group_crystal_system trigonal
_space_group_IT_number 146
_space_group_name_Hall 'R 3'
_space_group_name_H-M_alt 'R 3 :H'
_atom_sites_solution_primary direct
_audit_creation_method
;
FinalCif V102 by Daniel Kratzert, Freiburg 2022,
https://dkratzert.de/finalcif.html
;
_audit_update_record
;
2022-03-29 deposited with the CCDC.	2022-06-06 downloaded from the CCDC.
;
_cell_angle_alpha 90
_cell_angle_beta 90
_cell_angle_gamma 120
_cell_formula_units_Z 3
_cell_length_a 4.996(3)
_cell_length_b 4.996(3)
_cell_length_c 14.335(12)
_cell_measurement_reflns_used 699
_cell_measurement_temperature 273(2)
_cell_measurement_theta_max 27.9265
_cell_measurement_theta_min 4.265
_cell_volume 309.9(4)
_computing_cell_refinement 'SAINT V8.40B'
_computing_data_collection 'Bruker BIS V6.2.14/2020-04-30'
_computing_data_reduction 'SAINT V8.40B'
_computing_structure_refinement 'SHELXL-2018/3 (Sheldrick, 2018)'
_computing_structure_solution 'SHELXT 2018/2 (Sheldrick, 2018)'
_diffrn_ambient_environment N~2~
_diffrn_ambient_temperature 273(2)
_diffrn_detector CPAD
_diffrn_detector_area_resol_mean 7.41
_diffrn_detector_type 'Bruker PHOTON III'
_diffrn_measured_fraction_theta_full 1.000
_diffrn_measured_fraction_theta_max 1.000
_diffrn_measurement_device 'three-circle diffractometer'
_diffrn_measurement_device_type 'Bruker D8 VENTURE dual wavelength Mo/Cu'
_diffrn_measurement_method '\w and \f scans'
_diffrn_measurement_specimen_support 'MiTeGen micromount'
_diffrn_radiation_monochromator 'mirror optics'
_diffrn_radiation_probe x-ray
_diffrn_radiation_type MoK\a
_diffrn_radiation_wavelength 0.71073
_diffrn_reflns_av_R_equivalents 0.0733
_diffrn_reflns_av_unetI/netI 0.0629
_diffrn_reflns_Laue_measured_fraction_full 1.000
_diffrn_reflns_Laue_measured_fraction_max 1.000
_diffrn_reflns_limit_h_max 6
_diffrn_reflns_limit_h_min -6
_diffrn_reflns_limit_k_max 6
_diffrn_reflns_limit_k_min -6
_diffrn_reflns_limit_l_max 18
_diffrn_reflns_limit_l_min -18
_diffrn_reflns_number 1414
_diffrn_reflns_point_group_measured_fraction_full 0.996
_diffrn_reflns_point_group_measured_fraction_max 0.997
_diffrn_reflns_theta_full 25.242
_diffrn_reflns_theta_max 28.304
_diffrn_reflns_theta_min 4.265
_diffrn_source 'microfocus sealed X-ray tube'
_diffrn_source_current 1.4
_diffrn_source_type 'Incoatec I\ms'
_diffrn_source_voltage 50.0
_exptl_absorpt_coefficient_mu 14.272
_exptl_absorpt_correction_T_max 0.7457
_exptl_absorpt_correction_T_min 0.5320
_exptl_absorpt_correction_type multi-scan
_exptl_crystal_colour colourless
_exptl_crystal_density_diffrn 4.985
_exptl_crystal_description block
_exptl_crystal_F_000 414
_refine_diff_density_max 1.938
_refine_diff_density_min -1.272
_refine_diff_density_rms 0.320
_refine_ls_abs_structure_details
;
 Refined as an inversion twin.
;
_refine_ls_abs_structure_Flack 0.23(6)
_refine_ls_extinction_method none
_refine_ls_goodness_of_fit_ref 1.085
_refine_ls_hydrogen_treatment undef
_refine_ls_matrix_type full
_refine_ls_number_parameters 32
_refine_ls_number_reflns 353
_refine_ls_number_restraints 7
_refine_ls_restrained_S_all 1.075
_refine_ls_R_factor_all 0.0424
_refine_ls_R_factor_gt 0.0323
_refine_ls_shift/su_max 0.000
_refine_ls_shift/su_mean 0.000
_refine_ls_structure_factor_coef Fsqd
_refine_ls_weighting_details 'w=1/[\s^2^(Fo^2^)+(0.0258P)^2^] where P=(Fo^2^+2Fc^2^)/3'
_refine_ls_weighting_scheme calc
_refine_ls_wR_factor_gt 0.0575
_refine_ls_wR_factor_ref 0.0598
_reflns_Friedel_coverage 0.994
_reflns_Friedel_fraction_full 0.992
_reflns_Friedel_fraction_max 0.994
_reflns_number_gt 320
_reflns_number_total 353
_reflns_threshold_expression 'I > 2\s(I)'
_cod_data_source_file d2dt01320g2.cif
_cod_data_source_block 1
_cod_original_cell_volume 309.8(5)
_cod_database_code 7710433
_shelx_shelxl_version_number 2018/3
_shelx_space_group_comment
;
The symmetry employed for this shelxl refinement is uniquely defined
by the following loop, which should always be used as a source of
symmetry information in preference to the above space-group names.
They are only intended as comments.
;
_olex2_diffrn_ambient_temperature_device 'Oxford Cryostream 800'

loop_
_space_group_symop_operation_xyz
'x, y, z'
'-y, x-y, z'
'-x+y, -x, z'
'x+2/3, y+1/3, z+1/3'
'-y+2/3, x-y+1/3, z+1/3'
'-x+y+2/3, -x+1/3, z+1/3'
'x+1/3, y+2/3, z+2/3'
'-y+1/3, x-y+2/3, z+2/3'
'-x+y+1/3, -x+2/3, z+2/3'

loop_
_atom_site_label
_atom_site_type_symbol
_atom_site_fract_x
_atom_site_fract_y
_atom_site_fract_z
_atom_site_U_iso_or_equiv
_atom_site_adp_type
_atom_site_occupancy
_atom_site_site_symmetry_order
_atom_site_calc_flag
_atom_site_refinement_flags_posn
_atom_site_refinement_flags_adp
_atom_site_refinement_flags_occupancy
_atom_site_disorder_assembly
_atom_site_disorder_group
Li1 Li 0.666667 0.333333 0.635(4) 0.02(2) Uani 1 3 d S T P . .
Li2 Li 0.333333 0.666667 0.699(4) 0.020(15) Uani 1 3 d S T P . .
Ge1 Ge 0.000000 0.000000 0.50701(15) 0.0071(7) Uani 1 3 d S T P . .
Te1 Te 0.333333 0.666667 0.49362(15) 0.0110(5) Uani 1 3 d S T P . .
O1 O 0.298(5) 0.340(5) 0.575(3) 0.013(6) Uani 1 1 d . . . . .
O2 O 0.678(5) 0.708(4) 0.425(2) 0.005(5) Uani 1 1 d . U . . .

loop_
_atom_site_aniso_label
_atom_site_aniso_U_11
_atom_site_aniso_U_22
_atom_site_aniso_U_33
_atom_site_aniso_U_23
_atom_site_aniso_U_13
_atom_site_aniso_U_12
Li1 0.015(15) 0.015(15) 0.04(7) 0.000 0.000 0.008(8)
Li2 0.019(18) 0.019(18) 0.02(4) 0.000 0.000 0.010(9)
Ge1 0.0050(11) 0.0050(11) 0.0111(15) 0.000 0.000 0.0025(5)
Te1 0.0073(5) 0.0073(5) 0.0183(9) 0.000 0.000 0.0036(3)
O1 0.015(9) 0.007(8) 0.016(9) 0.005(5) -0.001(7) 0.005(6)
O2 0.006(6) 0.005(6) 0.006(7) -0.001(4) -0.001(3) 0.004(4)

loop_
_atom_type_symbol
_atom_type_description
_atom_type_scat_dispersion_real
_atom_type_scat_dispersion_imag
_atom_type_scat_source
O O 0.0106 0.0060 'International Tables Vol C Tables 4.2.6.8 and 6.1.1.4'
Te Te -0.5308 1.6751 'International Tables Vol C Tables 4.2.6.8 and 6.1.1.4'
Li Li -0.0003 0.0001 'International Tables Vol C Tables 4.2.6.8 and 6.1.1.4'
Ge Ge 0.1547 1.8001 'International Tables Vol C Tables 4.2.6.8 and 6.1.1.4'

loop_
_geom_angle_atom_site_label_1
_geom_angle_atom_site_label_2
_geom_angle_atom_site_label_3
_geom_angle
_geom_angle_site_symmetry_1
_geom_angle_site_symmetry_3
_geom_angle_publ_flag
O1 Li1 O1 103(2) . 2_655 ?
O1 Li1 O1 103(2) . 3_665 ?
O1 Li1 O1 103(2) 2_655 3_665 ?
O1 Li1 O2 156(3) . 5_655 ?
O1 Li1 O2 89.3(8) 2_655 5_655 ?
O1 Li1 O2 93.4(11) 3_665 5_655 ?
O1 Li1 O2 89.3(8) . 4_445 ?
O1 Li1 O2 93.4(11) 2_655 4_445 ?
O1 Li1 O2 156(3) 3_665 4_445 ?
O2 Li1 O2 69.2(16) 5_655 4_445 ?
O1 Li1 O2 93.4(11) . 6_565 ?
O1 Li1 O2 156(3) 2_655 6_565 ?
O1 Li1 O2 89.3(8) 3_665 6_565 ?
O2 Li1 O2 69.2(16) 5_655 6_565 ?
O2 Li1 O2 69.2(16) 4_445 6_565 ?
O1 Li1 Ge1 115.0(17) . 4 ?
O1 Li1 Ge1 115.0(17) 2_655 4 ?
O1 Li1 Ge1 115.0(17) 3_665 4 ?
O2 Li1 Ge1 41.0(10) 5_655 4 ?
O2 Li1 Ge1 41.0(10) 4_445 4 ?
O2 Li1 Ge1 41.0(10) 6_565 4 ?
O1 Li1 Li2 51.3(14) . . ?
O1 Li1 Li2 150.4(7) 2_655 . ?
O1 Li1 Li2 98.2(6) 3_665 . ?
O2 Li1 Li2 109.7(15) 5_655 . ?
O2 Li1 Li2 73.6(9) 4_445 . ?
O2 Li1 Li2 42.1(9) 6_565 . ?
Ge1 Li1 Li2 72.3(9) 4 . ?
O1 Li1 Li2 150.4(7) . 1_655 ?
O1 Li1 Li2 98.2(6) 2_655 1_655 ?
O1 Li1 Li2 51.3(14) 3_665 1_655 ?
O2 Li1 Li2 42.1(9) 5_655 1_655 ?
O2 Li1 Li2 109.7(15) 4_445 1_655 ?
O2 Li1 Li2 73.6(9) 6_565 1_655 ?
Ge1 Li1 Li2 72.3(9) 4 1_655 ?
Li2 Li1 Li2 111.2(8) . 1_655 ?
O1 Li1 Li2 98.2(6) . 1_545 ?
O1 Li1 Li2 51.3(14) 2_655 1_545 ?
O1 Li1 Li2 150.4(7) 3_665 1_545 ?
O2 Li1 Li2 73.6(9) 5_655 1_545 ?
O2 Li1 Li2 42.1(9) 4_445 1_545 ?
O2 Li1 Li2 109.7(15) 6_565 1_545 ?
Ge1 Li1 Li2 72.3(9) 4 1_545 ?
Li2 Li1 Li2 111.2(8) . 1_545 ?
Li2 Li1 Li2 111.2(8) 1_655 1_545 ?
O2 Li2 O2 103.7(19) 6_565 5 ?
O2 Li2 O2 103.7(19) 6_565 4_455 ?
O2 Li2 O2 103.7(19) 5 4_455 ?
O2 Li2 O1 93.2(10) 6_565 . ?
O2 Li2 O1 89.0(8) 5 . ?
O2 Li2 O1 156(3) 4_455 . ?
O2 Li2 O1 156(3) 6_565 3_565 ?
O2 Li2 O1 93.2(10) 5 3_565 ?
O2 Li2 O1 89.0(8) 4_455 3_565 ?
O1 Li2 O1 69.2(17) . 3_565 ?
O2 Li2 O1 89.0(8) 6_565 2_665 ?
O2 Li2 O1 156(3) 5 2_665 ?
O2 Li2 O1 93.2(10) 4_455 2_665 ?
O1 Li2 O1 69.2(17) . 2_665 ?
O1 Li2 O1 69.2(17) 3_565 2_665 ?
O2 Li2 Te1 114.8(16) 6_565 . ?
O2 Li2 Te1 114.8(16) 5 . ?
O2 Li2 Te1 114.8(16) 4_455 . ?
O1 Li2 Te1 41.0(11) . . ?
O1 Li2 Te1 41.0(11) 3_565 . ?
O1 Li2 Te1 41.0(11) 2_665 . ?
O2 Li2 Li1 50.7(14) 6_565 . ?
O2 Li2 Li1 98.6(6) 5 . ?
O2 Li2 Li1 149.9(7) 4_455 . ?
O1 Li2 Li1 42.5(10) . . ?
O1 Li2 Li1 109.8(15) 3_565 . ?
O1 Li2 Li1 73.1(9) 2_665 . ?
Te1 Li2 Li1 72.3(9) . . ?
O2 Li2 Li1 149.9(7) 6_565 1_455 ?
O2 Li2 Li1 50.7(14) 5 1_455 ?
O2 Li2 Li1 98.6(6) 4_455 1_455 ?
O1 Li2 Li1 73.1(9) . 1_455 ?
O1 Li2 Li1 42.5(10) 3_565 1_455 ?
O1 Li2 Li1 109.8(15) 2_665 1_455 ?
Te1 Li2 Li1 72.3(9) . 1_455 ?
Li1 Li2 Li1 111.2(9) . 1_455 ?
O2 Li2 Li1 98.6(7) 6_565 1_565 ?
O2 Li2 Li1 149.9(7) 5 1_565 ?
O2 Li2 Li1 50.7(14) 4_455 1_565 ?
O1 Li2 Li1 109.8(15) . 1_565 ?
O1 Li2 Li1 73.1(9) 3_565 1_565 ?
O1 Li2 Li1 42.5(10) 2_665 1_565 ?
Te1 Li2 Li1 72.3(9) . 1_565 ?
Li1 Li2 Li1 111.2(8) . 1_565 ?
Li1 Li2 Li1 111.2(8) 1_455 1_565 ?
O1 Ge1 O1 95.7(12) 3 2 ?
O1 Ge1 O1 95.7(12) 3 . ?
O1 Ge1 O1 95.7(12) 2 . ?
O1 Ge1 O2 95.5(4) 3 1_445 ?
O1 Ge1 O2 82.1(6) 2 1_445 ?
O1 Ge1 O2 168.8(9) . 1_445 ?
O1 Ge1 O2 168.8(9) 3 3_565 ?
O1 Ge1 O2 95.5(4) 2 3_565 ?
O1 Ge1 O2 82.1(6) . 3_565 ?
O2 Ge1 O2 87.1(15) 1_445 3_565 ?
O1 Ge1 O2 82.1(6) 3 2_655 ?
O1 Ge1 O2 168.8(9) 2 2_655 ?
O1 Ge1 O2 95.5(4) . 2_655 ?
O2 Ge1 O2 87.1(15) 1_445 2_655 ?
O2 Ge1 O2 87.1(15) 3_565 2_655 ?
O1 Ge1 Te1 97.5(7) 3 1_445 ?
O1 Ge1 Te1 41.5(8) 2 1_445 ?
O1 Ge1 Te1 136.2(7) . 1_445 ?
O2 Ge1 Te1 40.6(9) 1_445 1_445 ?
O2 Ge1 Te1 91.6(7) 3_565 1_445 ?
O2 Ge1 Te1 127.7(7) 2_655 1_445 ?
O1 Ge1 Te1 136.2(7) 3 . ?
O1 Ge1 Te1 97.5(7) 2 . ?
O1 Ge1 Te1 41.5(8) . . ?
O2 Ge1 Te1 127.7(7) 1_445 . ?
O2 Ge1 Te1 40.6(10) 3_565 . ?
O2 Ge1 Te1 91.6(7) 2_655 . ?
Te1 Ge1 Te1 119.564(12) 1_445 . ?
O1 Ge1 Te1 41.5(8) 3 1_545 ?
O1 Ge1 Te1 136.2(7) 2 1_545 ?
O1 Ge1 Te1 97.5(7) . 1_545 ?
O2 Ge1 Te1 91.6(6) 1_445 1_545 ?
O2 Ge1 Te1 127.7(7) 3_565 1_545 ?
O2 Ge1 Te1 40.6(9) 2_655 1_545 ?
Te1 Ge1 Te1 119.563(12) 1_445 1_545 ?
Te1 Ge1 Te1 119.563(12) . 1_545 ?
O1 Ge1 Li1 121.1(9) 3 7_444 ?
O1 Ge1 Li1 121.1(9) 2 7_444 ?
O1 Ge1 Li1 121.1(9) . 7_444 ?
O2 Ge1 Li1 52.7(10) 1_445 7_444 ?
O2 Ge1 Li1 52.7(10) 3_565 7_444 ?
O2 Ge1 Li1 52.7(10) 2_655 7_444 ?
Te1 Ge1 Li1 86.19(5) 1_445 7_444 ?
Te1 Ge1 Li1 86.19(5) . 7_444 ?
Te1 Ge1 Li1 86.19(5) 1_545 7_444 ?
O2 Te1 O2 95.8(11) 3_565 2_665 ?
O2 Te1 O2 95.8(11) 3_565 . ?
O2 Te1 O2 95.8(11) 2_665 . ?
O2 Te1 O1 168.6(9) 3_565 2_665 ?
O2 Te1 O1 95.5(4) 2_665 2_665 ?
O2 Te1 O1 81.4(9) . 2_665 ?
O2 Te1 O1 95.5(4) 3_565 3_565 ?
O2 Te1 O1 81.4(9) 2_665 3_565 ?
O2 Te1 O1 168.6(9) . 3_565 ?
O1 Te1 O1 87.8(15) 2_665 3_565 ?
O2 Te1 O1 81.4(9) 3_565 . ?
O2 Te1 O1 168.6(9) 2_665 . ?
O2 Te1 O1 95.5(4) . . ?
O1 Te1 O1 87.8(15) 2_665 . ?
O1 Te1 O1 87.8(15) 3_565 . ?
O2 Te1 Ge1 97.4(6) 3_565 1_565 ?
O2 Te1 Ge1 41.5(7) 2_665 1_565 ?
O2 Te1 Ge1 136.3(7) . 1_565 ?
O1 Te1 Ge1 92.2(7) 2_665 1_565 ?
O1 Te1 Ge1 39.9(10) 3_565 1_565 ?
O1 Te1 Ge1 127.6(8) . 1_565 ?
O2 Te1 Ge1 41.5(7) 3_565 . ?
O2 Te1 Ge1 136.3(7) 2_665 . ?
O2 Te1 Ge1 97.4(6) . . ?
O1 Te1 Ge1 127.6(8) 2_665 . ?
O1 Te1 Ge1 92.2(8) 3_565 . ?
O1 Te1 Ge1 39.9(10) . . ?
Ge1 Te1 Ge1 119.563(12) 1_565 . ?
O2 Te1 Ge1 136.3(7) 3_565 1_665 ?
O2 Te1 Ge1 97.4(6) 2_665 1_665 ?
O2 Te1 Ge1 41.5(7) . 1_665 ?
O1 Te1 Ge1 39.9(10) 2_665 1_665 ?
O1 Te1 Ge1 127.6(8) 3_565 1_665 ?
O1 Te1 Ge1 92.2(7) . 1_665 ?
Ge1 Te1 Ge1 119.563(12) 1_565 1_665 ?
Ge1 Te1 Ge1 119.563(12) . 1_665 ?
O2 Te1 Li2 121.1(8) 3_565 . ?
O2 Te1 Li2 121.1(8) 2_665 . ?
O2 Te1 Li2 121.1(8) . . ?
O1 Te1 Li2 53.2(11) 2_665 . ?
O1 Te1 Li2 53.2(11) 3_565 . ?
O1 Te1 Li2 53.2(11) . . ?
Ge1 Te1 Li2 86.19(5) 1_565 . ?
Ge1 Te1 Li2 86.19(5) . . ?
Ge1 Te1 Li2 86.19(5) 1_665 . ?
Ge1 O1 Te1 98.6(17) . . ?
Ge1 O1 Li1 121.1(12) . . ?
Te1 O1 Li1 124.3(13) . . ?
Ge1 O1 Li2 140.0(12) . . ?
Te1 O1 Li2 85.8(12) . . ?
Li1 O1 Li2 86(2) . . ?
Te1 O2 Ge1 97.9(15) . 1_665 ?
Te1 O2 Li2 120.6(11) . 7_544 ?
Ge1 O2 Li2 125.2(12) 1_665 7_544 ?
Te1 O2 Li1 139.5(11) . 7_554 ?
Ge1 O2 Li1 86.3(12) 1_665 7_554 ?
Li2 O2 Li1 87.2(19) 7_544 7_554 ?

loop_
_geom_bond_atom_site_label_1
_geom_bond_atom_site_label_2
_geom_bond_distance
_geom_bond_site_symmetry_2
_geom_bond_publ_flag
Li1 O1 2.05(4) . ?
Li1 O1 2.05(4) 2_655 ?
Li1 O1 2.05(4) 3_665 ?
Li1 O2 2.35(5) 5_655 ?
Li1 O2 2.35(5) 4_445 ?
Li1 O2 2.35(5) 6_565 ?
Li1 Ge1 2.94(6) 4 ?
Li1 Li2 3.027(15) . ?
Li1 Li2 3.027(15) 1_655 ?
Li1 Li2 3.027(15) 1_545 ?
Li2 O2 2.03(3) 6_565 ?
Li2 O2 2.03(3) 5 ?
Li2 O2 2.03(3) 4_455 ?
Li2 O1 2.37(5) . ?
Li2 O1 2.37(5) 3_565 ?
Li2 O1 2.37(5) 2_665 ?
Li2 Te1 2.95(6) . ?
Ge1 O1 1.87(3) 3 ?
Ge1 O1 1.87(3) 2 ?
Ge1 O1 1.87(3) . ?
Ge1 O2 1.93(2) 1_445 ?
Ge1 O2 1.93(2) 3_565 ?
Ge1 O2 1.93(2) 2_655 ?
Ge1 Te1 2.8906(19) 1_445 ?
Ge1 Te1 2.8906(19) . ?
Ge1 Te1 2.8907(19) 1_545 ?
Te1 O2 1.90(3) 3_565 ?
Te1 O2 1.90(3) 2_665 ?
Te1 O2 1.90(3) . ?
Te1 O1 1.94(2) 2_665 ?
Te1 O1 1.94(2) 3_565 ?
Te1 O1 1.94(2) . ?

loop_
_geom_torsion_atom_site_label_1
_geom_torsion_atom_site_label_2
_geom_torsion_atom_site_label_3
_geom_torsion_atom_site_label_4
_geom_torsion
_geom_torsion_site_symmetry_1
_geom_torsion_site_symmetry_2
_geom_torsion_site_symmetry_3
_geom_torsion_site_symmetry_4
_geom_torsion_publ_flag
O1 Ge1 O1 Te1 168.8(10) 3 . . . ?
O1 Ge1 O1 Te1 -94.8(17) 2 . . . ?
O2 Ge1 O1 Te1 -17(9) 1_445 . . . ?
O2 Ge1 O1 Te1 -0.1(14) 3_565 . . . ?
O2 Ge1 O1 Te1 86.2(11) 2_655 . . . ?
Te1 Ge1 O1 Te1 -84.1(14) 1_445 . . . ?
Te1 Ge1 O1 Te1 127.0(8) 1_545 . . . ?
Li1 Ge1 O1 Te1 37.0(12) 7_444 . . . ?
O1 Ge1 O1 Li1 30(3) 3 . . . ?
O1 Ge1 O1 Li1 125.9(17) 2 . . . ?
O2 Ge1 O1 Li1 -156(7) 1_445 . . . ?
O2 Ge1 O1 Li1 -139.4(19) 3_565 . . . ?
O2 Ge1 O1 Li1 -53(3) 2_655 . . . ?
Te1 Ge1 O1 Li1 136.6(18) 1_445 . . . ?
Te1 Ge1 O1 Li1 -139(3) . . . . ?
Te1 Ge1 O1 Li1 -12(2) 1_545 . . . ?
Li1 Ge1 O1 Li1 -102(2) 7_444 . . . ?
O1 Ge1 O1 Li2 -97.4(17) 3 . . . ?
O1 Ge1 O1 Li2 -1(3) 2 . . . ?
O2 Ge1 O1 Li2 77(10) 1_445 . . . ?
O2 Ge1 O1 Li2 94(2) 3_565 . . . ?
O2 Ge1 O1 Li2 -180.0(19) 2_655 . . . ?
Te1 Ge1 O1 Li2 10(3) 1_445 . . . ?
Te1 Ge1 O1 Li2 94(2) . . . . ?
Te1 Ge1 O1 Li2 -139(2) 1_545 . . . ?
Li1 Ge1 O1 Li2 131(2) 7_444 . . . ?
O2 Te1 O2 Ge1 -168.9(8) 3_565 . . 1_665 ?
O2 Te1 O2 Ge1 94.6(16) 2_665 . . 1_665 ?
O1 Te1 O2 Ge1 -0.1(14) 2_665 . . 1_665 ?
O1 Te1 O2 Ge1 20(9) 3_565 . . 1_665 ?
O1 Te1 O2 Ge1 -87.0(9) . . . 1_665 ?
Ge1 Te1 O2 Ge1 84.0(13) 1_565 . . 1_665 ?
Ge1 Te1 O2 Ge1 -127.1(7) . . . 1_665 ?
Li2 Te1 O2 Ge1 -37.1(11) . . . 1_665 ?
O2 Te1 O2 Li2 -30(2) 3_565 . . 7_544 ?
O2 Te1 O2 Li2 -126.0(16) 2_665 . . 7_544 ?
O1 Te1 O2 Li2 139.3(17) 2_665 . . 7_544 ?
O1 Te1 O2 Li2 159(8) 3_565 . . 7_544 ?
O1 Te1 O2 Li2 52(3) . . . 7_544 ?
Ge1 Te1 O2 Li2 -136.6(17) 1_565 . . 7_544 ?
Ge1 Te1 O2 Li2 12(2) . . . 7_544 ?
Ge1 Te1 O2 Li2 139(3) 1_665 . . 7_544 ?
Li2 Te1 O2 Li2 102(2) . . . 7_544 ?
O2 Te1 O2 Li1 97.6(16) 3_565 . . 7_554 ?
O2 Te1 O2 Li1 1(2) 2_665 . . 7_554 ?
O1 Te1 O2 Li1 -94(2) 2_665 . . 7_554 ?
O1 Te1 O2 Li1 -74(10) 3_565 . . 7_554 ?
O1 Te1 O2 Li1 179.5(19) . . . 7_554 ?
Ge1 Te1 O2 Li1 -9(3) 1_565 . . 7_554 ?
Ge1 Te1 O2 Li1 139(2) . . . 7_554 ?
Ge1 Te1 O2 Li1 -93(2) 1_665 . . 7_554 ?
Li2 Te1 O2 Li1 -131(2) . . . 7_554 ?
